data_7719846
loop_
_publ_author_name
'Heurix, Madeleine'
'Harmach, Petr'
'Torvisco, Ana'
'Fischer, Roland C.'
'Wiech, Mathias'
'C&#xed;sa&#x159;ov&#xe1;, Ivana'
'Gescheidt, Georg'
'&#x160;t&#x11b;pni&#x10d;ka, Petr'
'Haas, Michael'

_publ_section_title
;
 Synthesis, structure, photochemical and electrochemical properties of
 &#x3b1;-germyl ferrocenyl ketones.
;
_journal_issue 47
_journal_name_full 'Dalton transactions (Cambridge, England : 2003)'
_journal_page_first 17611
_journal_page_last 17620
_journal_paper_doi 10.1039/d5dt02029h
_journal_volume 54
_journal_year 2025
_chemical_formula_moiety 'C41 H42 Fe Ge O4'
_chemical_formula_sum 'C41 H42 Fe Ge O4'
_chemical_formula_weight 727.18
_space_group_crystal_system orthorhombic
_space_group_IT_number 61
_space_group_name_Hall '-P 2ac 2ab'
_space_group_name_H-M_alt 'P b c a'
_atom_sites_solution_hydrogens geom
_atom_sites_solution_primary iterative
_audit_creation_date 2024-12-11
_audit_creation_method
;
Olex2 1.5-ac6-020
(compiled 2024.02.14 svn.r2f8d729c for Rigaku Oxford Diffraction, GUI svn.r6966)
;
_audit_update_record
;
2025-08-04 deposited with the CCDC.	2025-09-16 downloaded from the CCDC.
;
_cell_angle_alpha 90
_cell_angle_beta 90
_cell_angle_gamma 90
_cell_formula_units_Z 8
_cell_length_a 18.39641(10)
_cell_length_b 14.34083(10)
_cell_length_c 26.21799(18)
_cell_measurement_reflns_used 53732
_cell_measurement_temperature 100.00(10)
_cell_measurement_theta_max 79.1520
_cell_measurement_theta_min 3.3680
_cell_volume 6916.82(8)
_computing_cell_refinement 'CrysAlisPro 1.171.43.143a (Rigaku OD, 2024)'
_computing_data_collection 'CrysAlisPro system (CCD 43.143a 64-bit (release 25-10-2024))'
_computing_data_reduction 'CrysAlisPro 1.171.43.143a (Rigaku OD, 2024)'
_computing_molecular_graphics 'Olex2 1.5-ac6-020 (Dolomanov et al., 2009)'
_computing_publication_material 'Olex2 1.5-ac6-020 (Dolomanov et al., 2009)'
_computing_structure_refinement 'XL  (Sheldrick, 2008)'
_computing_structure_solution 'olex2.solve 1.5-ac6-020 (Bourhis et al., 2015)'
_diffrn_ambient_environment N~2~
_diffrn_ambient_temperature 100.00(10)
_diffrn_detector 'Hybrid Pixel Array Detector'
_diffrn_detector_area_resol_mean 10.0000
_diffrn_detector_type 'HyPix-Arc 100'
_diffrn_measured_fraction_theta_full 0.999
_diffrn_measured_fraction_theta_max 0.999
_diffrn_measurement_details
;
List of Runs (angles in degrees, time in seconds):

  # Type    Start    End  Width  t~exp~   \w     \q     \k     \f   Frames
#--------------------------------------------------------------------------
  1  \w    -48.00 -13.00   0.50    0.88    --    4.00 125.00 -25.50   70
  2  \w    -46.00 -13.00   0.50    0.88    --    8.00 126.00 103.44   66
  3  \w    -31.00  -1.00   0.50    0.88    --   12.00 110.00-147.25   60
  4  \w    -14.00  12.00   0.50    0.88    --   20.00  93.00 -89.60   52
  5  \w      3.00  31.00   0.50    0.88    --   24.00  72.00  54.67   56
  6  \w      2.00  30.00   0.50    0.88    --   24.00  73.00 171.40   56
  7  \w      8.00  37.00   0.50    0.88    --   28.00  67.00 117.64   58
  8  \w   -139.00 -47.00   0.50    0.88    --  -64.00 -54.00 113.59  184
  9  \w   -139.00 -47.00   0.50    0.88    --  -64.00 -55.00-172.05  184
 10  \w    -71.00  -7.00   0.50    0.88    --  -80.25  61.00  30.00  128
 11  \w    -35.00  -2.00   0.50    0.88    --  -80.25  30.00   0.00   66
 12  \w   -105.00 -13.00   0.50    0.88    --  -80.25  77.00  90.00  184
 13  \w   -105.00 -13.00   0.50    0.88    --  -80.25  77.00 -90.00  184
 14  \w    -51.00  -4.00   0.50    0.88    --  -80.25  45.00 -30.00   94
 15  \w   -105.00 -13.00   0.50    0.88    --  -80.25  77.00 -90.00  184
 16  \w   -165.00 -73.00   0.50    0.88    --  -88.50 -46.00-101.15  184
 17  \w     36.00 112.00   0.50    0.88    --  106.74-125.00-150.00  152
 18  \w     36.00 112.00   0.50    0.88    --  106.74-125.00-150.00  152
 19  \w     92.00 178.00   0.50    0.88    --  106.74  45.00-120.00  172
 20  \w     36.00 112.00   0.50    0.88    --  106.74-125.00 -30.00  152
 21  \w     40.00 105.00   0.50    0.88    --  106.74 -95.00  60.00  130
 22  \w    101.00 174.00   0.50    0.88    --  106.74  77.00-180.00  146
 23  \w     95.00 177.00   0.50    0.88    --  106.74 125.00  90.00  164
 24  \w     90.00 178.00   0.50    0.88    --  106.74  30.00 -30.00  176
 25  \w    101.00 174.00   0.50    0.88    --  106.74  77.00 -90.00  146
 26  \w     90.00 178.00   0.50    0.88    --  106.74  30.00  30.00  176
 27  \w     34.00  71.00   0.50    0.88    --  106.74 -61.00-120.00   74
 28  \w     92.00 178.00   0.50    0.88    --  106.74  45.00 -90.00  172
 29  \w     40.00 105.00   0.50    0.88    --  106.74 -77.00-150.00  130
 30  \w     36.00 112.00   0.50    0.88    --  106.74-125.00  60.00  152
 31  \w     40.00 105.00   0.50    0.88    --  106.74 -95.00   0.00  130
 32  \w     40.00 105.00   0.50    0.88    --  106.74 -77.00-180.00  130
 33  \w     90.00 178.00   0.50    0.88    --  106.74  30.00-150.00  176
 34  \w     36.00 112.00   0.50    0.88    --  106.74-125.00 120.00  152
 35  \w     40.00 105.00   0.50    0.88    --  106.74 -95.00-180.00  130
 36  \w     40.00 105.00   0.50    0.88    --  106.74 -95.00 150.00  130
 37  \w     40.00 105.00   0.50    0.88    --  106.74 -95.00  30.00  130
 38  \w     40.00 110.00   0.50    0.88    --  110.00-121.00  -9.29  140
 39  \w     40.00 110.00   0.50    0.88    --  110.00-123.00 -90.42  140
 40  \w     41.00 108.00   0.50    0.88    --  110.00-107.00 129.06  134
 41  \w     17.00  44.00   0.50    0.88    --   36.00  63.00 -19.02   54
 42  \w   -139.00 -47.00   0.50    0.88    --  -64.00 -53.00   6.71  184
;
_diffrn_measurement_device 'four-circle diffractometer'
_diffrn_measurement_device_type 'XtaLAB Synergy, Dualflex, HyPix-Arc 100'
_diffrn_measurement_method '\w scans'
_diffrn_orient_matrix_type 'CrysAlisPro convention (1999,Acta A55,543-557)'
_diffrn_orient_matrix_UB_11 0.0096197000
_diffrn_orient_matrix_UB_12 -0.0513326000
_diffrn_orient_matrix_UB_13 -0.0511844000
_diffrn_orient_matrix_UB_21 -0.0425782000
_diffrn_orient_matrix_UB_22 0.0778788000
_diffrn_orient_matrix_UB_23 -0.0273118000
_diffrn_orient_matrix_UB_31 0.0714502000
_diffrn_orient_matrix_UB_32 0.0532938000
_diffrn_orient_matrix_UB_33 -0.0093708000
_diffrn_radiation_monochromator mirror
_diffrn_radiation_probe x-ray
_diffrn_radiation_type 'Cu K\a'
_diffrn_radiation_wavelength 1.54184
_diffrn_reflns_av_R_equivalents 0.0376
_diffrn_reflns_av_unetI/netI 0.0124
_diffrn_reflns_Laue_measured_fraction_full 0.999
_diffrn_reflns_Laue_measured_fraction_max 0.999
_diffrn_reflns_limit_h_max 22
_diffrn_reflns_limit_h_min -20
_diffrn_reflns_limit_k_max 17
_diffrn_reflns_limit_k_min -16
_diffrn_reflns_limit_l_max 31
_diffrn_reflns_limit_l_min -31
_diffrn_reflns_number 127927
_diffrn_reflns_point_group_measured_fraction_full 0.999
_diffrn_reflns_point_group_measured_fraction_max 0.999
_diffrn_reflns_theta_full 67.493
_diffrn_reflns_theta_max 67.493
_diffrn_reflns_theta_min 3.371
_diffrn_source 'micro-focus sealed X-ray tube'
_diffrn_source_type 'PhotonJet (Cu) X-ray Source'
_exptl_absorpt_coefficient_mu 4.756
_exptl_absorpt_correction_T_max 1.000
_exptl_absorpt_correction_T_min 0.727
_exptl_absorpt_correction_type gaussian
_exptl_absorpt_process_details
;
CrysAlisPro 1.171.43.143a (Rigaku Oxford Diffraction, 2024)
Numerical absorption correction based on gaussian integration over
a multifaceted crystal model
Empirical absorption correction using spherical harmonics,
implemented in SCALE3 ABSPACK scaling algorithm.
;
_exptl_crystal_colour red
_exptl_crystal_colour_primary red
_exptl_crystal_density_diffrn 1.397
_exptl_crystal_description block
_exptl_crystal_F_000 3024
_exptl_crystal_size_max 0.197
_exptl_crystal_size_mid 0.103
_exptl_crystal_size_min 0.092
_refine_diff_density_max 0.279
_refine_diff_density_min -0.246
_refine_diff_density_rms 0.036
_refine_ls_extinction_method none
_refine_ls_goodness_of_fit_ref 1.035
_refine_ls_hydrogen_treatment constr
_refine_ls_matrix_type full
_refine_ls_number_parameters 489
_refine_ls_number_reflns 6219
_refine_ls_number_restraints 450
_refine_ls_restrained_S_all 1.001
_refine_ls_R_factor_all 0.0267
_refine_ls_R_factor_gt 0.0240
_refine_ls_shift/su_max 0.004
_refine_ls_shift/su_mean 0.000
_refine_ls_structure_factor_coef Fsqd
_refine_ls_weighting_details 'w=1/[\s^2^(Fo^2^)+(0.0296P)^2^+3.4376P] where P=(Fo^2^+2Fc^2^)/3'
_refine_ls_weighting_scheme calc
_refine_ls_wR_factor_gt 0.0598
_refine_ls_wR_factor_ref 0.0611
_reflns_Friedel_coverage 0.000
_reflns_number_gt 5791
_reflns_number_total 6219
_reflns_threshold_expression 'I > 2\s(I)'
_publcif_datablock.id {62dd459e-ed6a-4b66-bde5-e9e92db90ab4}

_cod_data_source_file d5dt02029h2.cif
_cod_data_source_block at1607-mhx373
_cod_depositor_comments 'Adding full bibliography for 7719844--7719848.cif.'
_cod_database_code 7719846
_shelx_shelxl_version_number 2019/3
_chemical_oxdiff_formula C43H42GeO5Fe
_chemical_oxdiff_usercomment MHX373
_shelx_space_group_comment
;
The symmetry employed for this shelxl refinement is uniquely defined
by the following loop, which should always be used as a source of
symmetry information in preference to the above space-group names.
They are only intended as comments.
;
_shelx_estimated_absorpt_t_max 0.669
_shelx_estimated_absorpt_t_min 0.454
_olex2_refinement_description
;
1. Restrained distances
 O3-C3 \\sim O3A-C3
 with sigma of 0.02
 C40-C41 \\sim C41-C37
 with sigma of 0.02
 C37-C38 \\sim C37A-C38A
 with sigma of 0.02
 C37-C41 \\sim C37A-C41A
 with sigma of 0.02
 C38-C39 \\sim C38A-C39A
 with sigma of 0.02
 C39-C40 \\sim C39A-C40A
 with sigma of 0.02
 C40-C41 \\sim C40A-C41A
 with sigma of 0.02
 Fe1-C37 \\sim Fe1-C37A
 with sigma of 0.04
 Fe1-C38 \\sim Fe1-C38A
 with sigma of 0.04
 Fe1-C39 \\sim Fe1-C39A
 with sigma of 0.04
 Fe1-C40 \\sim Fe1-C40A
 with sigma of 0.04
 Fe1-C41 \\sim Fe1-C41A
 with sigma of 0.04
 C37-C39 \\sim C37A-C39A
 with sigma of 0.04
 C37-C40 \\sim C37A-C40A
 with sigma of 0.04
 C38-C40 \\sim C38A-C40A
 with sigma of 0.04
 C38-C41 \\sim C38A-C41A
 with sigma of 0.04
 C39-C41 \\sim C39A-C41A
 with sigma of 0.04
2. Rigid bond restraints
 C37, C41
 with sigma for 1-2 distances of 0.01 and sigma for 1-3 distances of 0.01
 C41, C40
 with sigma for 1-2 distances of 0.01 and sigma for 1-3 distances of 0.01
 C37, C41, C40, C39, C38
 with sigma for 1-2 distances of 0.01 and sigma for 1-3 distances of 0.01
3. Uiso/Uaniso restraints and constraints
All non-hydrogen atoms have similar U: within 1.7A with sigma of 0.04 and sigma
for terminal atoms of 0.08 within 1.7A
Uanis(C41) \\sim Ueq, Uanis(C40) \\sim Ueq: with sigma of 0.1 and sigma for
terminal atoms of 0.2
Uanis(C39A) \\sim Ueq: with sigma of 0.1 and sigma for terminal atoms of 0.2
4. Rigid body (RIGU) restrains
 C37, C41, C40, C39, C38
 with sigma for 1-2 distances of 0.004 and sigma for 1-3 distances of 0.004
 C39A
 with sigma for 1-2 distances of 0.002 and sigma for 1-3 distances of 0.002
5. Others
 Sof(O3A)=1-FVAR(1)
 Sof(O3)=FVAR(1)
 Sof(C40A)=Sof(H40A)=Sof(C39A)=Sof(H39A)=Sof(C38A)=Sof(H38A)=Sof(C37A)=
 Sof(H37A)=Sof(C41A)=Sof(H41A)=1-FVAR(2)
 Sof(C37)=Sof(H37)=Sof(C38)=Sof(H38)=Sof(C39)=Sof(H39)=Sof(C40)=Sof(H40)=
 Sof(C41)=Sof(H41)=FVAR(2)
6.a Aromatic/amide H refined with riding coordinates:
 C7(H7), C9(H9), C16(H16), C18(H18), C25(H25), C27(H27), C33(H33), C34(H34),
 C35(H35), C36(H36), C37(H37), C38(H38), C39(H39), C40(H40), C41(H41),
 C40A(H40A), C39A(H39A), C38A(H38A), C37A(H37A), C41A(H41A)
6.b Idealised Me refined as rotating group:
 C11(H11A,H11B,H11C), C12(H12A,H12B,H12C), C13(H13A,H13B,H13C), C20(H20A,H20B,
 H20C), C21(H21A,H21B,H21C), C22(H22A,H22B,H22C), C29(H29A,H29B,H29C), C30(H30A,
 H30B,H30C), C31(H31A,H31B,H31C)
;
_olex2_submission_special_instructions 'No special instructions were received'
_oxdiff_exptl_absorpt_empirical_details
;
Empirical correction (ABSPACK) includes:
- Absorption correction using spherical harmonics
- Frame scaling
- B-factor correction
;
_oxdiff_exptl_absorpt_empirical_full_max 1.388
_oxdiff_exptl_absorpt_empirical_full_min 0.818
_publcif_funding_html
;
;

loop_
_space_group_symop_operation_xyz
'x, y, z'
'-x+1/2, -y, z+1/2'
'x+1/2, -y+1/2, -z'
'-x, y+1/2, -z+1/2'
'-x, -y, -z'
'x-1/2, y, -z-1/2'
'-x-1/2, y-1/2, z'
'x, -y-1/2, z-1/2'

loop_
_atom_site_label
_atom_site_type_symbol
_atom_site_fract_x
_atom_site_fract_y
_atom_site_fract_z
_atom_site_U_iso_or_equiv
_atom_site_adp_type
_atom_site_occupancy
_atom_site_site_symmetry_order
_atom_site_calc_flag
_atom_site_refinement_flags_posn
_atom_site_refinement_flags_adp
_atom_site_refinement_flags_occupancy
_atom_site_disorder_assembly
_atom_site_disorder_group
Ge1 Ge 0.58435(2) 0.29053(2) 0.60165(2) 0.02608(6) Uani 1 1 d . . . . .
Fe1 Fe 0.34639(2) 0.25334(2) 0.58061(2) 0.02797(7) Uani 1 1 d D . . . .
O1 O 0.51130(7) 0.43527(8) 0.55728(4) 0.0367(3) Uani 1 1 d . U . . .
O2 O 0.68456(7) 0.18065(10) 0.65288(6) 0.0495(3) Uani 1 1 d . U . . .
O3 O 0.6858(5) 0.3257(5) 0.5239(3) 0.0437(15) Uani 0.70(6) 1 d D U P A 1
O4 O 0.50196(7) 0.17187(9) 0.66236(5) 0.0396(3) Uani 1 1 d . U . . .
C1 C 0.54693(8) 0.42291(11) 0.59570(6) 0.0277(3) Uani 1 1 d . U . . .
C2 C 0.66100(9) 0.25947(13) 0.65461(7) 0.0344(4) Uani 1 1 d . U . . .
C3 C 0.63294(9) 0.27634(12) 0.53192(7) 0.0348(4) Uani 1 1 d D U . . .
C4 C 0.50031(9) 0.20498(11) 0.61940(7) 0.0300(4) Uani 1 1 d . U . . .
C5 C 0.56634(8) 0.50085(11) 0.63115(6) 0.0272(3) Uani 1 1 d . U . . .
C6 C 0.60588(9) 0.57637(12) 0.61085(6) 0.0326(4) Uani 1 1 d . U . . .
C7 C 0.62509(10) 0.64897(12) 0.64304(7) 0.0361(4) Uani 1 1 d . U . . .
H7 H 0.653116 0.699069 0.629794 0.043 Uiso 1 1 calc R U . . .
C8 C 0.60463(9) 0.65085(12) 0.69422(7) 0.0340(4) Uani 1 1 d . U . . .
C9 C 0.56511(9) 0.57659(12) 0.71302(6) 0.0319(4) Uani 1 1 d . U . . .
H9 H 0.550177 0.577546 0.747706 0.038 Uiso 1 1 calc R U . . .
C10 C 0.54635(8) 0.50019(12) 0.68282(6) 0.0280(3) Uani 1 1 d . U . . .
C11 C 0.62813(12) 0.57957(14) 0.55543(7) 0.0448(5) Uani 1 1 d . U . . .
H11A H 0.649760 0.519692 0.545717 0.067 Uiso 1 1 calc R U . . .
H11B H 0.663790 0.629493 0.550387 0.067 Uiso 1 1 calc R U . . .
H11C H 0.585283 0.591592 0.534212 0.067 Uiso 1 1 calc R U . . .
C12 C 0.62641(12) 0.73128(14) 0.72813(8) 0.0470(5) Uani 1 1 d . U . . .
H12A H 0.679408 0.732268 0.731837 0.070 Uiso 1 1 calc R U . . .
H12B H 0.603865 0.723780 0.761747 0.070 Uiso 1 1 calc R U . . .
H12C H 0.610072 0.789980 0.712802 0.070 Uiso 1 1 calc R U . . .
C13 C 0.50282(9) 0.42290(13) 0.70701(7) 0.0355(4) Uani 1 1 d . U . . .
H13A H 0.452159 0.442852 0.710822 0.053 Uiso 1 1 calc R U . . .
H13B H 0.523125 0.408277 0.740632 0.053 Uiso 1 1 calc R U . . .
H13C H 0.504874 0.367315 0.685316 0.053 Uiso 1 1 calc R U . . .
C14 C 0.68323(9) 0.32924(13) 0.69423(7) 0.0346(4) Uani 1 1 d . U . . .
C15 C 0.72645(9) 0.40593(13) 0.68078(6) 0.0337(4) Uani 1 1 d . U . . .
C16 C 0.74470(9) 0.47058(13) 0.71809(7) 0.0375(4) Uani 1 1 d . U . . .
H16 H 0.774670 0.522062 0.709265 0.045 Uiso 1 1 calc R U . . .
C17 C 0.72027(10) 0.46183(14) 0.76789(7) 0.0419(4) Uani 1 1 d . U . . .
C18 C 0.67695(10) 0.38584(15) 0.78013(7) 0.0444(5) Uani 1 1 d . U . . .
H18 H 0.659157 0.380172 0.814005 0.053 Uiso 1 1 calc R U . . .
C19 C 0.65858(9) 0.31757(15) 0.74461(7) 0.0403(4) Uani 1 1 d . U . . .
C20 C 0.61389(12) 0.23418(16) 0.76048(8) 0.0529(5) Uani 1 1 d . U . . .
H20A H 0.570615 0.229796 0.738813 0.079 Uiso 1 1 calc R U . . .
H20B H 0.599019 0.241245 0.796166 0.079 Uiso 1 1 calc R U . . .
H20C H 0.643019 0.177371 0.756771 0.079 Uiso 1 1 calc R U . . .
C21 C 0.75633(10) 0.41722(14) 0.62773(7) 0.0387(4) Uani 1 1 d . U . . .
H21A H 0.794867 0.371212 0.622015 0.058 Uiso 1 1 calc R U . . .
H21B H 0.776265 0.480176 0.623792 0.058 Uiso 1 1 calc R U . . .
H21C H 0.717313 0.407614 0.602828 0.058 Uiso 1 1 calc R U . . .
C22 C 0.74118(14) 0.53331(16) 0.80762(8) 0.0571(6) Uani 1 1 d . U . . .
H22A H 0.793116 0.547462 0.804623 0.086 Uiso 1 1 calc R U . . .
H22B H 0.731081 0.508427 0.841707 0.086 Uiso 1 1 calc R U . . .
H22C H 0.712887 0.590389 0.802300 0.086 Uiso 1 1 calc R U . . .
C23 C 0.59802(8) 0.22443(11) 0.48922(6) 0.0291(3) Uani 1 1 d . U . . .
C24 C 0.58650(8) 0.12787(11) 0.49318(6) 0.0274(3) Uani 1 1 d . U . . .
C25 C 0.55080(8) 0.08258(11) 0.45367(6) 0.0284(3) Uani 1 1 d . U . . .
H25 H 0.543119 0.017202 0.455893 0.034 Uiso 1 1 calc R U . . .
C26 C 0.52594(9) 0.13039(12) 0.41084(6) 0.0306(4) Uani 1 1 d . U . . .
C27 C 0.53874(9) 0.22567(12) 0.40789(7) 0.0331(4) Uani 1 1 d . U . . .
H27 H 0.521914 0.258902 0.378856 0.040 Uiso 1 1 calc R U . . .
C28 C 0.57514(9) 0.27380(12) 0.44576(7) 0.0331(4) Uani 1 1 d . U . . .
C29 C 0.61576(9) 0.07249(12) 0.53773(6) 0.0324(4) Uani 1 1 d . U . . .
H29A H 0.668699 0.079528 0.539350 0.049 Uiso 1 1 calc R U . . .
H29B H 0.603498 0.006494 0.533273 0.049 Uiso 1 1 calc R U . . .
H29C H 0.594057 0.095556 0.569450 0.049 Uiso 1 1 calc R U . . .
C30 C 0.48658(10) 0.08029(14) 0.36839(7) 0.0416(4) Uani 1 1 d . U . . .
H30A H 0.502123 0.014949 0.367475 0.062 Uiso 1 1 calc R U . . .
H30B H 0.498023 0.110125 0.335737 0.062 Uiso 1 1 calc R U . . .
H30C H 0.434060 0.083279 0.374413 0.062 Uiso 1 1 calc R U . . .
C31 C 0.58977(11) 0.37680(13) 0.43901(8) 0.0456(5) Uani 1 1 d . U . . .
H31A H 0.571279 0.410930 0.468682 0.068 Uiso 1 1 calc R U . . .
H31B H 0.565279 0.399079 0.408134 0.068 Uiso 1 1 calc R U . . .
H31C H 0.642230 0.387159 0.435845 0.068 Uiso 1 1 calc R U . . .
C32 C 0.44256(9) 0.18305(12) 0.58327(7) 0.0319(4) Uani 1 1 d . U . . .
C33 C 0.43008(9) 0.22007(13) 0.53323(7) 0.0362(4) Uani 1 1 d . U . . .
H33 H 0.460203 0.263203 0.515637 0.043 Uiso 1 1 calc R U . . .
C34 C 0.36431(10) 0.18036(15) 0.51478(8) 0.0447(5) Uani 1 1 d . U . . .
H34 H 0.343213 0.191993 0.482324 0.054 Uiso 1 1 calc R U . . .
C35 C 0.33557(10) 0.12089(14) 0.55254(9) 0.0476(5) Uani 1 1 d . U . . .
H35 H 0.291868 0.085947 0.549793 0.057 Uiso 1 1 calc R U . . .
C36 C 0.38254(10) 0.12192(13) 0.59511(8) 0.0421(4) Uani 1 1 d . U . . .
H36 H 0.375861 0.088397 0.626014 0.051 Uiso 1 1 calc R U . . .
C37 C 0.3318(2) 0.3934(2) 0.5756(2) 0.0357(9) Uani 0.802(11) 1 d D U P B 1
H37 H 0.358204 0.434724 0.554196 0.043 Uiso 0.802(11) 1 calc R U P B 1
C38 C 0.2665(2) 0.3460(3) 0.56262(17) 0.0321(9) Uani 0.802(11) 1 d D U P B 1
H38 H 0.241246 0.350353 0.531100 0.039 Uiso 0.802(11) 1 calc R U P B 1
C39 C 0.2459(3) 0.2913(4) 0.6052(2) 0.0366(12) Uani 0.802(11) 1 d D U P B 1
H39 H 0.204369 0.252028 0.607202 0.044 Uiso 0.802(11) 1 calc R U P B 1
C40 C 0.2975(3) 0.3050(4) 0.64404(14) 0.0425(14) Uani 0.802(11) 1 d D U P B 1
H40 H 0.296901 0.276647 0.676792 0.051 Uiso 0.802(11) 1 calc R U P B 1
C41 C 0.3505(2) 0.3683(4) 0.6259(2) 0.0418(14) Uani 0.802(11) 1 d D U P B 1
H41 H 0.391568 0.390014 0.644391 0.050 Uiso 0.802(11) 1 calc R U P B 1
O3A O 0.6976(15) 0.298(5) 0.5349(18) 0.076(10) Uani 0.30(6) 1 d D U P A 2
C40A C 0.2737(11) 0.2828(14) 0.6383(8) 0.041(5) Uani 0.198(11) 1 d D U P B 2
H40A H 0.255026 0.237948 0.661495 0.049 Uiso 0.198(11) 1 calc R U P B 2
C39A C 0.2424(10) 0.3076(19) 0.5914(9) 0.042(6) Uani 0.198(11) 1 d D U P B 2
H39A H 0.198869 0.282809 0.577435 0.050 Uiso 0.198(11) 1 calc R U P B 2
C38A C 0.2867(12) 0.3751(15) 0.5688(6) 0.045(5) Uani 0.198(11) 1 d D U P B 2
H38A H 0.279208 0.403381 0.536492 0.054 Uiso 0.198(11) 1 calc R U P B 2
C37A C 0.3438(8) 0.3934(9) 0.6021(9) 0.032(4) Uani 0.198(11) 1 d D U P B 2
H37A H 0.381242 0.437865 0.596644 0.039 Uiso 0.198(11) 1 calc R U P B 2
C41A C 0.3371(9) 0.3356(12) 0.6450(6) 0.027(3) Uani 0.198(11) 1 d D U P B 2
H41A H 0.369385 0.332840 0.673212 0.032 Uiso 0.198(11) 1 calc R U P B 2

loop_
_atom_site_aniso_label
_atom_site_aniso_U_11
_atom_site_aniso_U_22
_atom_site_aniso_U_33
_atom_site_aniso_U_23
_atom_site_aniso_U_13
_atom_site_aniso_U_12
Ge1 0.02195(10) 0.02671(10) 0.02958(10) -0.00038(7) 0.00185(7) 0.00206(7)
Fe1 0.02004(13) 0.03139(15) 0.03247(15) -0.00633(11) 0.00187(10) 0.00279(10)
O1 0.0434(7) 0.0328(6) 0.0339(6) -0.0056(5) -0.0120(5) 0.0071(5)
O2 0.0423(7) 0.0431(8) 0.0630(9) 0.0063(7) -0.0099(7) 0.0115(6)
O3 0.0419(18) 0.050(3) 0.040(2) -0.0105(19) 0.0123(16) -0.0170(17)
O4 0.0338(6) 0.0399(7) 0.0450(7) 0.0090(6) 0.0046(5) -0.0003(5)
C1 0.0257(8) 0.0293(8) 0.0281(8) -0.0015(7) 0.0016(7) 0.0019(6)
C2 0.0237(8) 0.0398(10) 0.0398(10) 0.0100(8) 0.0023(7) 0.0014(7)
C3 0.0300(9) 0.0332(9) 0.0413(10) -0.0096(8) 0.0093(7) -0.0006(7)
C4 0.0244(8) 0.0254(8) 0.0403(9) -0.0018(7) 0.0062(7) 0.0042(6)
C5 0.0247(8) 0.0274(8) 0.0294(8) -0.0037(7) -0.0039(6) 0.0045(6)
C6 0.0330(9) 0.0318(9) 0.0330(9) 0.0001(7) -0.0029(7) 0.0014(7)
C7 0.0356(9) 0.0302(9) 0.0425(10) 0.0011(8) -0.0065(8) -0.0021(7)
C8 0.0314(8) 0.0307(9) 0.0400(9) -0.0066(7) -0.0111(7) 0.0049(7)
C9 0.0276(8) 0.0388(9) 0.0294(8) -0.0075(7) -0.0040(7) 0.0068(7)
C10 0.0212(7) 0.0333(9) 0.0297(8) -0.0033(7) -0.0036(6) 0.0050(6)
C11 0.0550(12) 0.0430(11) 0.0365(10) 0.0026(8) 0.0037(9) -0.0084(9)
C12 0.0521(12) 0.0390(11) 0.0499(12) -0.0118(9) -0.0156(10) -0.0004(9)
C13 0.0292(9) 0.0442(10) 0.0330(9) -0.0042(8) 0.0010(7) -0.0011(7)
C14 0.0229(8) 0.0466(10) 0.0344(9) 0.0072(8) -0.0039(7) 0.0067(7)
C15 0.0245(8) 0.0437(10) 0.0330(9) 0.0044(7) -0.0035(7) 0.0059(7)
C16 0.0310(9) 0.0425(10) 0.0389(9) 0.0038(8) -0.0053(7) 0.0071(8)
C17 0.0384(10) 0.0512(11) 0.0360(10) 0.0027(8) -0.0056(8) 0.0173(9)
C18 0.0363(10) 0.0657(13) 0.0312(9) 0.0102(9) -0.0010(8) 0.0173(9)
C19 0.0279(9) 0.0575(12) 0.0355(9) 0.0128(9) -0.0020(7) 0.0076(8)
C20 0.0464(11) 0.0676(14) 0.0448(11) 0.0194(10) 0.0054(9) 0.0006(10)
C21 0.0321(9) 0.0464(11) 0.0377(9) 0.0028(8) -0.0007(8) -0.0058(8)
C22 0.0741(15) 0.0569(13) 0.0403(11) -0.0058(10) -0.0048(10) 0.0213(12)
C23 0.0234(8) 0.0291(8) 0.0348(9) -0.0058(7) 0.0085(7) 0.0030(6)
C24 0.0228(7) 0.0293(8) 0.0302(8) -0.0015(7) 0.0068(6) 0.0042(6)
C25 0.0261(8) 0.0274(8) 0.0318(8) -0.0015(7) 0.0047(6) 0.0020(6)
C26 0.0247(8) 0.0359(9) 0.0312(8) -0.0008(7) 0.0054(6) 0.0031(7)
C27 0.0288(9) 0.0367(9) 0.0337(9) 0.0051(7) 0.0073(7) 0.0084(7)
C28 0.0291(8) 0.0286(9) 0.0416(10) 0.0005(7) 0.0119(7) 0.0063(7)
C29 0.0326(9) 0.0331(9) 0.0316(9) -0.0012(7) 0.0016(7) 0.0025(7)
C30 0.0415(10) 0.0488(11) 0.0346(9) 0.0001(8) -0.0047(8) -0.0018(8)
C31 0.0511(11) 0.0287(9) 0.0571(12) 0.0017(9) 0.0135(9) 0.0043(8)
C32 0.0235(8) 0.0273(8) 0.0450(10) -0.0069(7) 0.0053(7) 0.0038(6)
C33 0.0235(8) 0.0468(10) 0.0382(10) -0.0129(8) 0.0051(7) 0.0034(7)
C34 0.0282(9) 0.0578(12) 0.0479(11) -0.0278(10) 0.0003(8) 0.0057(8)
C35 0.0277(9) 0.0380(10) 0.0771(15) -0.0217(10) 0.0026(9) -0.0006(8)
C36 0.0275(9) 0.0295(9) 0.0694(13) -0.0041(9) 0.0064(9) 0.0007(7)
C37 0.0348(17) 0.0302(13) 0.042(2) -0.0103(15) -0.0035(19) 0.0046(12)
C38 0.0268(18) 0.0369(19) 0.0327(17) -0.0096(14) -0.0074(13) 0.0065(13)
C39 0.024(2) 0.0483(18) 0.038(3) -0.0031(18) 0.0033(18) 0.0091(14)
C40 0.035(3) 0.064(4) 0.0281(14) -0.0049(18) -0.0004(19) 0.025(2)
C41 0.0307(16) 0.052(4) 0.043(3) -0.026(2) -0.014(2) 0.016(2)
O3A 0.045(6) 0.11(2) 0.068(12) -0.054(13) 0.032(6) -0.044(8)
C40A 0.025(9) 0.046(7) 0.051(10) -0.009(7) 0.020(7) -0.008(6)
C39A 0.016(6) 0.078(14) 0.030(11) -0.026(9) -0.015(6) 0.020(7)
C38A 0.050(12) 0.061(11) 0.024(6) 0.001(7) -0.010(8) 0.027(9)
C37A 0.031(8) 0.034(6) 0.031(10) 0.003(8) 0.007(8) 0.007(5)
C41A 0.020(7) 0.038(8) 0.022(6) 0.001(5) -0.005(5) 0.009(6)

loop_
_atom_type_symbol
_atom_type_description
_atom_type_scat_dispersion_real
_atom_type_scat_dispersion_imag
_atom_type_scat_source
C C 0.0181 0.0091 'International Tables Vol C Tables 4.2.6.8 and 6.1.1.4'
H H 0.0000 0.0000 'International Tables Vol C Tables 4.2.6.8 and 6.1.1.4'
Fe Fe -1.1336 3.1974 'International Tables Vol C Tables 4.2.6.8 and 6.1.1.4'
Ge Ge -1.0885 0.8855 'International Tables Vol C Tables 4.2.6.8 and 6.1.1.4'
O O 0.0492 0.0322 'International Tables Vol C Tables 4.2.6.8 and 6.1.1.4'

loop_
_exptl_crystal_face_index_h
_exptl_crystal_face_index_k
_exptl_crystal_face_index_l
_exptl_crystal_face_perp_dist
2 0 1 0.0437
0 1 -1 0.0857
0 -1 1 0.1018
1 0 0 0.0435
-1 0 0 0.0593
0 -2 1 0.1033
0 2 -1 0.0896
0 -1 0 0.1043
2 0 -1 0.0443
-2 0 1 0.0567
0 2 1 0.0897
0 -1 -1 0.0942
1 0 -1 0.0494
-1 0 1 0.0555
0 0 -1 0.0451
0 0 1 0.0472
-2 -1 1 0.0767
2 1 -2 0.0593
2 1 0 0.0683
-1 0 -1 0.0582
1 0 1 0.0447
-1 -1 1 0.0858

loop_
_geom_angle_atom_site_label_1
_geom_angle_atom_site_label_2
_geom_angle_atom_site_label_3
_geom_angle
_geom_angle_site_symmetry_1
_geom_angle_site_symmetry_3
_geom_angle_publ_flag
C1 Ge1 C2 119.66(7) . . ?
C1 Ge1 C3 99.96(7) . . ?
C1 Ge1 C4 109.01(6) . . ?
C2 Ge1 C3 106.63(7) . . ?
C4 Ge1 C2 103.89(7) . . ?
C4 Ge1 C3 118.57(7) . . ?
C32 Fe1 C34 68.64(7) . . ?
C32 Fe1 C35 68.76(7) . . ?
C32 Fe1 C40A 129.8(7) . . ?
C32 Fe1 C41A 109.1(4) . . ?
C33 Fe1 C32 41.23(7) . . ?
C33 Fe1 C34 40.79(7) . . ?
C33 Fe1 C35 68.69(8) . . ?
C33 Fe1 C38 123.89(15) . . ?
C33 Fe1 C40A 170.5(7) . . ?
C33 Fe1 C41A 134.0(5) . . ?
C34 Fe1 C35 40.30(9) . . ?
C34 Fe1 C40A 145.9(6) . . ?
C34 Fe1 C41A 174.1(5) . . ?
C35 Fe1 C40A 113.0(5) . . ?
C35 Fe1 C41A 144.7(5) . . ?
C36 Fe1 C32 41.53(7) . . ?
C36 Fe1 C33 69.49(8) . . ?
C36 Fe1 C34 68.35(9) . . ?
C36 Fe1 C35 40.48(8) . . ?
C36 Fe1 C38 152.09(14) . . ?
C36 Fe1 C40A 105.4(6) . . ?
C36 Fe1 C41A 113.8(4) . . ?
C37 Fe1 C32 127.32(13) . . ?
C37 Fe1 C33 107.01(14) . . ?
C37 Fe1 C34 118.24(18) . . ?
C37 Fe1 C35 151.88(18) . . ?
C37 Fe1 C36 166.29(15) . . ?
C37 Fe1 C38 40.91(12) . . ?
C37 Fe1 C39 68.63(19) . . ?
C37 Fe1 C41 40.59(14) . . ?
C38 Fe1 C32 163.19(15) . . ?
C38 Fe1 C34 104.77(13) . . ?
C38 Fe1 C35 116.89(13) . . ?
C39 Fe1 C32 155.71(16) . . ?
C39 Fe1 C33 160.88(18) . . ?
C39 Fe1 C34 123.47(18) . . ?
C39 Fe1 C35 105.90(17) . . ?
C39 Fe1 C36 119.07(16) . . ?
C39 Fe1 C38 40.76(17) . . ?
C39 Fe1 C41 68.38(19) . . ?
C40 Fe1 C32 122.47(13) . . ?
C40 Fe1 C33 157.00(19) . . ?
C40 Fe1 C34 161.7(2) . . ?
C40 Fe1 C35 126.2(2) . . ?
C40 Fe1 C36 109.24(15) . . ?
C40 Fe1 C37 68.50(17) . . ?
C40 Fe1 C38 68.41(16) . . ?
C40 Fe1 C39 40.49(18) . . ?
C40 Fe1 C41 40.74(16) . . ?
C41 Fe1 C32 110.40(11) . . ?
C41 Fe1 C33 121.23(17) . . ?
C41 Fe1 C34 154.4(2) . . ?
C41 Fe1 C35 165.0(2) . . ?
C41 Fe1 C36 129.02(19) . . ?
C41 Fe1 C38 68.48(14) . . ?
C40A Fe1 C41A 39.7(4) . . ?
O1 C1 Ge1 112.59(12) . . ?
O1 C1 C5 122.32(15) . . ?
C5 C1 Ge1 124.82(11) . . ?
O2 C2 Ge1 115.34(14) . . ?
O2 C2 C14 123.44(16) . . ?
C14 C2 Ge1 121.16(12) . . ?
O3 C3 Ge1 116.4(4) . . ?
O3 C3 C23 120.2(4) . . ?
C23 C3 Ge1 122.20(12) . . ?
O3A C3 Ge1 110.0(15) . . ?
O3A C3 C23 126.0(8) . . ?
O4 C4 Ge1 115.32(12) . . ?
O4 C4 C32 122.20(16) . . ?
C32 C4 Ge1 122.47(13) . . ?
C6 C5 C1 117.55(14) . . ?
C10 C5 C1 122.12(15) . . ?
C10 C5 C6 120.33(15) . . ?
C5 C6 C11 121.79(15) . . ?
C7 C6 C5 118.61(16) . . ?
C7 C6 C11 119.60(16) . . ?
C6 C7 C8 122.13(17) . . ?
C7 C8 C12 120.65(17) . . ?
C9 C8 C7 118.11(15) . . ?
C9 C8 C12 121.24(17) . . ?
C8 C9 C10 122.24(16) . . ?
C5 C10 C13 123.38(15) . . ?
C9 C10 C5 118.53(15) . . ?
C9 C10 C13 118.03(15) . . ?
C15 C14 C2 120.25(15) . . ?
C15 C14 C19 120.83(17) . . ?
C19 C14 C2 118.90(17) . . ?
C14 C15 C21 121.61(16) . . ?
C16 C15 C14 118.91(16) . . ?
C16 C15 C21 119.41(16) . . ?
C17 C16 C15 121.63(18) . . ?
C16 C17 C18 118.35(18) . . ?
C16 C17 C22 120.35(19) . . ?
C18 C17 C22 121.30(18) . . ?
C17 C18 C19 122.46(17) . . ?
C14 C19 C20 121.93(19) . . ?
C18 C19 C14 117.77(18) . . ?
C18 C19 C20 120.30(17) . . ?
C24 C23 C3 120.13(16) . . ?
C24 C23 C28 120.74(16) . . ?
C28 C23 C3 119.11(15) . . ?
C23 C24 C29 121.42(15) . . ?
C25 C24 C23 118.53(15) . . ?
C25 C24 C29 119.96(15) . . ?
C24 C25 C26 121.79(16) . . ?
C25 C26 C30 121.17(16) . . ?
C27 C26 C25 118.26(16) . . ?
C27 C26 C30 120.57(16) . . ?
C28 C27 C26 122.25(16) . . ?
C23 C28 C31 122.24(17) . . ?
C27 C28 C23 118.40(16) . . ?
C27 C28 C31 119.35(17) . . ?
C4 C32 Fe1 123.26(11) . . ?
C33 C32 Fe1 69.29(9) . . ?
C33 C32 C4 129.16(16) . . ?
C33 C32 C36 107.41(16) . . ?
C36 C32 Fe1 69.13(10) . . ?
C36 C32 C4 123.27(17) . . ?
C32 C33 Fe1 69.48(9) . . ?
C34 C33 Fe1 69.99(10) . . ?
C34 C33 C32 107.42(17) . . ?
C33 C34 Fe1 69.21(10) . . ?
C35 C34 Fe1 69.91(11) . . ?
C35 C34 C33 108.82(18) . . ?
C34 C35 Fe1 69.79(11) . . ?
C34 C35 C36 108.62(17) . . ?
C36 C35 Fe1 69.29(11) . . ?
C32 C36 Fe1 69.34(10) . . ?
C35 C36 Fe1 70.23(11) . . ?
C35 C36 C32 107.72(18) . . ?
C38 C37 Fe1 69.8(2) . . ?
C41 C37 Fe1 69.8(2) . . ?
C41 C37 C38 108.0(4) . . ?
C37 C38 Fe1 69.3(2) . . ?
C39 C38 Fe1 69.4(3) . . ?
C39 C38 C37 107.6(4) . . ?
C38 C39 Fe1 69.8(3) . . ?
C40 C39 Fe1 69.7(3) . . ?
C40 C39 C38 108.2(4) . . ?
C39 C40 Fe1 69.8(3) . . ?
C39 C40 C41 108.2(3) . . ?
C41 C40 Fe1 69.7(2) . . ?
C37 C41 Fe1 69.63(19) . . ?
C37 C41 C40 108.1(3) . . ?
C40 C41 Fe1 69.5(2) . . ?
C39A C40A Fe1 71.0(12) . . ?
C39A C40A C41A 108.3(13) . . ?
C41A C40A Fe1 70.3(9) . . ?
C40A C39A Fe1 69.4(11) . . ?
C38A C39A Fe1 70.5(10) . . ?
C38A C39A C40A 107.9(13) . . ?
C39A C38A Fe1 70.4(11) . . ?
C37A C38A Fe1 70.6(8) . . ?
C37A C38A C39A 107.8(11) . . ?
C38A C37A Fe1 70.5(9) . . ?
C38A C37A C41A 109.0(11) . . ?
C41A C37A Fe1 69.5(8) . . ?
C40A C41A Fe1 70.0(10) . . ?
C37A C41A Fe1 71.0(8) . . ?
C37A C41A C40A 106.9(13) . . ?

loop_
_geom_bond_atom_site_label_1
_geom_bond_atom_site_label_2
_geom_bond_distance
_geom_bond_site_symmetry_2
_geom_bond_publ_flag
Ge1 C1 2.0253(16) . ?
Ge1 C2 2.0285(18) . ?
Ge1 C3 2.0451(17) . ?
Ge1 C4 2.0278(16) . ?
Fe1 C32 2.0374(16) . ?
Fe1 C33 2.0349(17) . ?
Fe1 C34 2.0452(18) . ?
Fe1 C35 2.0467(19) . ?
Fe1 C36 2.0345(19) . ?
Fe1 C37 2.031(3) . ?
Fe1 C38 2.037(4) . ?
Fe1 C39 2.032(6) . ?
Fe1 C40 2.030(4) . ?
Fe1 C41 2.033(3) . ?
Fe1 C40A 2.063(19) . ?
Fe1 C41A 2.067(13) . ?
O1 C1 1.2147(19) . ?
O2 C2 1.211(2) . ?
O3 C3 1.221(6) . ?
O4 C4 1.223(2) . ?
C1 C5 1.497(2) . ?
C2 C14 1.499(3) . ?
C3 C23 1.490(2) . ?
C3 O3A 1.232(15) . ?
C4 C32 1.458(2) . ?
C5 C6 1.409(2) . ?
C5 C10 1.404(2) . ?
C6 C7 1.386(2) . ?
C6 C11 1.510(2) . ?
C7 C8 1.394(3) . ?
C8 C9 1.380(3) . ?
C8 C12 1.510(2) . ?
C9 C10 1.395(2) . ?
C10 C13 1.507(2) . ?
C14 C15 1.402(3) . ?
C14 C19 1.406(2) . ?
C15 C16 1.389(3) . ?
C15 C21 1.504(2) . ?
C16 C17 1.387(3) . ?
C17 C18 1.388(3) . ?
C17 C22 1.511(3) . ?
C18 C19 1.393(3) . ?
C19 C20 1.510(3) . ?
C23 C24 1.405(2) . ?
C23 C28 1.406(2) . ?
C24 C25 1.388(2) . ?
C24 C29 1.512(2) . ?
C25 C26 1.393(2) . ?
C26 C27 1.389(2) . ?
C26 C30 1.510(2) . ?
C27 C28 1.382(3) . ?
C28 C31 1.512(2) . ?
C32 C33 1.434(3) . ?
C32 C36 1.444(2) . ?
C33 C34 1.422(2) . ?
C34 C35 1.410(3) . ?
C35 C36 1.412(3) . ?
C37 C38 1.422(4) . ?
C37 C41 1.409(5) . ?
C38 C39 1.417(6) . ?
C39 C40 1.406(6) . ?
C40 C41 1.414(5) . ?
C40A C39A 1.402(15) . ?
C40A C41A 1.402(12) . ?
C39A C38A 1.397(16) . ?
C38A C37A 1.389(15) . ?
C37A C41A 1.402(12) . ?

loop_
_exptl_oxdiff_crystal_face_indexfrac_h
_exptl_oxdiff_crystal_face_indexfrac_k
_exptl_oxdiff_crystal_face_indexfrac_l
_exptl_oxdiff_crystal_face_x
_exptl_oxdiff_crystal_face_y
_exptl_oxdiff_crystal_face_z
1.9989 -0.0004 0.9992 -0.0319 -0.1124 0.1334
-0.0000 0.9997 -0.9985 -0.0002 0.1051 0.0626
0.0000 -0.9997 0.9985 0.0002 -0.1051 -0.0626
0.9995 -0.0000 -0.0003 0.0096 -0.0426 0.0714
-0.9995 0.0000 0.0003 -0.0096 0.0426 -0.0714
0.0001 -1.9991 0.9972 0.0516 -0.1829 -0.1159
-0.0001 1.9991 -0.9972 -0.0516 0.1829 0.1159
0.0001 -0.9994 -0.0012 0.0514 -0.0778 -0.0532
1.9991 0.0002 -1.0003 0.0704 -0.0578 0.1522
-1.9991 -0.0002 1.0003 -0.0704 0.0578 -0.1522
-0.0002 1.9985 1.0022 -0.1539 0.1283 0.0971
0.0001 -0.9991 -1.0010 0.1025 -0.0505 -0.0439
0.9996 0.0003 -1.0000 0.0608 -0.0152 0.0808
-0.9996 -0.0003 1.0000 -0.0608 0.0152 -0.0808
0.0001 0.0003 -0.9997 0.0512 0.0273 0.0094
-0.0001 -0.0003 0.9997 -0.0512 -0.0273 -0.0094
-1.9990 -0.9996 0.9990 -0.0191 -0.0200 -0.2055
1.9990 0.9999 -1.9987 0.0702 0.0473 0.2149
1.9989 0.9993 0.0007 -0.0321 -0.0073 0.1961
-0.9994 0.0003 -0.9995 0.0415 0.0699 -0.0620
0.9994 -0.0003 0.9995 -0.0415 -0.0699 0.0620
-0.9995 -0.9996 0.9987 -0.0094 -0.0626 -0.1340
